data_4322849
loop_
_publ_author_name
'Graham Smith'
'Brett A. Cloutt'
'Daniel E. Lynch'
'Karl A. Byriel'
'Colin H. L. Kennard'

_publ_section_title
;
 Nitrogen Base Adducts with Silver(I) p-Toluenesulfonate: Syntheses and
 Single Crystal X-ray Characterizations of the Adducts with Pyridine
 (1:1), 2-Aminopyridine (1:2), 2-Aminopyrimidine (1:1),
 4,6-Dimethyl-2-aminopyrimidine (2:3), and 3-Aminobenzoic Acid (1:2) and
 the Crystal Structure of the Parent Silver(I) p-Toluenesulfonate
;
_journal_name_full 'Inorganic Chemistry'
_journal_page_first 3236
_journal_page_last 3242
_journal_paper_doi 10.1021/ic9706461
_journal_volume 37
_journal_year 1998
_chemical_compound_source 'From silver p-toluenesulfonate and 2-aminopyridine in ethanol '
_chemical_formula_moiety (C7H7AgO3S)(C5H6N2)2
_chemical_formula_structural '[(C7H7AgO3S)(C5H6N2)2]2'
_chemical_formula_sum 'C17 H19 Ag N4 O3 S'
_chemical_formula_weight 467.29
_chemical_name_common 'silver p-toluenesulfonate: 2-aminopyridine adduct'
_chemical_name_systematic 'Silver(I) p-toluenesulfonate: 2-aminopyridine (1:2)'
_space_group_IT_number 2
_symmetry_cell_setting triclinic
_symmetry_space_group_name_Hall '-P 1'
_symmetry_space_group_name_H-M 'P -1'
_atom_sites_solution_hydrogens geom
_atom_sites_solution_primary direct
_atom_sites_solution_secondary difmap
_audit_creation_method SHELXL
_cell_angle_alpha 104.89(2)
_cell_angle_beta 90.20(2)
_cell_angle_gamma 99.94(2)
_cell_formula_units_Z 2
_cell_length_a 8.635(3)
_cell_length_b 10.434(3)
_cell_length_c 11.138(3)
_cell_measurement_reflns_used 23
_cell_measurement_temperature 298(2)
_cell_measurement_theta_max 14
_cell_measurement_theta_min 6
_cell_volume 954.0(5)
_computing_cell_refinement 'CAD4 (Enraf-Nonius, 1989)'
_computing_data_collection 'CAD4 (Enraf-Nonius, 1989)'
_computing_data_reduction 'DIFDAT Xtal3.2 1992'
_computing_molecular_graphics 'PLUTON-92 (Spek, 1992)'
_computing_publication_material 'SHELXL-93 (Sheldrick, 1993)'
_computing_structure_refinement 'SHELXL-93 (Sheldrick, 1993)'
_computing_structure_solution 'SHELXS-86 (Sheldrick, 1990)'
_diffrn_ambient_temperature 298(2)
_diffrn_measurement_device 'CAD4 microVAX controlled'
_diffrn_radiation_monochromator graphite
_diffrn_radiation_source 'fine-focus sealed tube'
_diffrn_radiation_type MoKa
_diffrn_radiation_wavelength 0.71073
_diffrn_reflns_av_R_equivalents 0.0211
_diffrn_reflns_av_sigmaI/netI 0.0210
_diffrn_reflns_limit_h_max 10
_diffrn_reflns_limit_h_min 0
_diffrn_reflns_limit_k_max 12
_diffrn_reflns_limit_k_min -12
_diffrn_reflns_limit_l_max 13
_diffrn_reflns_limit_l_min -13
_diffrn_reflns_number 3595
_diffrn_reflns_theta_max 24.97
_diffrn_reflns_theta_min 1.89
_diffrn_standards_interval_count 250
_diffrn_standards_interval_time '2 hours'
_diffrn_standards_number 3
_exptl_absorpt_coefficient_mu 1.190
_exptl_absorpt_correction_type psi-scan
_exptl_crystal_colour colourless
_exptl_crystal_density_diffrn 1.627
_exptl_crystal_description plates
_exptl_crystal_F_000 472
_exptl_crystal_size_max 0.30
_exptl_crystal_size_mid 0.30
_exptl_crystal_size_min 0.20
_refine_diff_density_max 0.356
_refine_diff_density_min -0.519
_refine_diff_density_rms 0.060
_refine_ls_extinction_coef 0.0972(27)
_refine_ls_extinction_expression Fc^*^=kFc[1+0.001xFc^2^l^3^/sin(2q)]^-1/4^
_refine_ls_extinction_method SHELXL
_refine_ls_goodness_of_fit_all 1.017
_refine_ls_goodness_of_fit_obs 1.033
_refine_ls_hydrogen_treatment x,y,z,U(iso)
_refine_ls_matrix_type full
_refine_ls_number_parameters 312
_refine_ls_number_reflns 3348
_refine_ls_number_restraints 0
_refine_ls_restrained_S_all 1.017
_refine_ls_restrained_S_obs 1.033
_refine_ls_R_factor_all 0.0355
_refine_ls_R_factor_obs 0.0253
_refine_ls_shift/esd_max -1.179
_refine_ls_shift/esd_mean 0.171
_refine_ls_structure_factor_coef Fsqd
_refine_ls_weighting_details 'w=1/[s^2^(Fo^2^)+( 0.0470P)^2^+0.1317P] where P=(Fo^2^+2Fc^2^)/3'
_refine_ls_weighting_scheme calc
_refine_ls_wR_factor_all 0.0709
_refine_ls_wR_factor_obs 0.0653
_reflns_number_observed 2806
_reflns_number_total 3348
_reflns_observed_criterion >2sigma(I)
_cod_data_source_file ic9706461_3.cif
_cod_data_source_block 1133AGPOAP
_cod_depositor_comments
;
The following automatic conversions were performed:

'_refine_ls_weighting_scheme' value 'calc w=1/[s^2^(Fo^2^)+(
0.0470P)^2^+0.1317P] where P=(Fo^2^+2Fc^2^)/3' was changed to 'calc'.
New tag '_refine_ls_weighting_details' was created. The value of the
new tag was set to 'w=1/[s^2^(Fo^2^)+( 0.0470P)^2^+0.1317P] where
P=(Fo^2^+2Fc^2^)/3'.

Automatic conversion script
Id: cif_fix_values 3143 2015-03-26 13:38:13Z robertas 
;
_cod_original_cell_volume 954.1(5)
_cod_database_code 4322849

loop_
_symmetry_equiv_pos_as_xyz
'x, y, z'
'-x, -y, -z'

loop_
_atom_site_aniso_label
_atom_site_aniso_U_11
_atom_site_aniso_U_22
_atom_site_aniso_U_33
_atom_site_aniso_U_23
_atom_site_aniso_U_13
_atom_site_aniso_U_12
Ag1 0.0388(2) 0.0531(2) 0.0746(2) 0.01626(11) 0.00061(10) 0.00181(9)
S1A 0.0337(3) 0.0380(3) 0.0476(4) 0.0107(3) 0.0021(3) 0.0035(2)
O1A 0.0719(14) 0.0392(10) 0.0586(11) 0.0054(8) -0.0087(10) 0.0096(9)
O2A 0.0357(11) 0.102(2) 0.0710(14) 0.0135(12) 0.0065(10) 0.0027(11)
O3A 0.0577(12) 0.0510(11) 0.0605(12) 0.0245(9) -0.0068(9) 0.0030(9)
C1A 0.0391(13) 0.0380(12) 0.0439(13) 0.0094(10) 0.0033(10) 0.0086(10)
C2A 0.052(2) 0.063(2) 0.059(2) 0.0252(15) 0.0061(14) 0.0041(15)
C3A 0.079(2) 0.077(2) 0.046(2) 0.022(2) 0.007(2) 0.023(2)
C4A 0.065(2) 0.056(2) 0.054(2) 0.0054(13) -0.0067(14) 0.0194(15)
C41A 0.100(3) 0.092(3) 0.058(2) -0.005(2) -0.027(2) 0.031(3)
C5A 0.053(2) 0.089(2) 0.067(2) 0.020(2) -0.011(2) -0.013(2)
C6A 0.048(2) 0.081(2) 0.052(2) 0.024(2) -0.0009(14) -0.0092(15)
N1B 0.0410(12) 0.0415(11) 0.0482(12) 0.0139(9) 0.0023(9) 0.0031(9)
C2B 0.052(2) 0.0458(14) 0.0443(14) 0.0154(11) 0.0051(12) 0.0080(12)
N21B 0.073(2) 0.052(2) 0.106(2) 0.036(2) 0.028(2) 0.022(2)
C3B 0.070(2) 0.045(2) 0.051(2) 0.0137(13) -0.0038(14) -0.0076(14)
C4B 0.044(2) 0.072(2) 0.065(2) 0.021(2) -0.0048(14) -0.013(2)
C5B 0.040(2) 0.070(2) 0.068(2) 0.020(2) -0.0034(13) 0.0061(14)
C6B 0.047(2) 0.051(2) 0.056(2) 0.0155(13) -0.0002(12) 0.0075(13)
N1C 0.0367(11) 0.0560(13) 0.0518(13) 0.0163(10) 0.0050(9) 0.0109(10)
C2C 0.0366(14) 0.0508(15) 0.0486(15) 0.0067(11) 0.0021(11) 0.0115(11)
N21C 0.045(2) 0.075(2) 0.051(2) 0.0136(13) 0.0021(13) -0.0099(14)
C3C 0.047(2) 0.068(2) 0.059(2) 0.0026(15) -0.0037(14) 0.0094(15)
C4C 0.068(2) 0.091(3) 0.056(2) 0.001(2) -0.017(2) 0.028(2)
C5C 0.087(3) 0.103(3) 0.053(2) 0.029(2) 0.004(2) 0.031(2)
C6C 0.055(2) 0.083(2) 0.063(2) 0.031(2) 0.012(2) 0.015(2)

loop_
_atom_site_label
_atom_site_type_symbol
_atom_site_fract_x
_atom_site_fract_y
_atom_site_fract_z
_atom_site_U_iso_or_equiv
_atom_site_thermal_displace_type
_atom_site_occupancy
_atom_site_calc_flag
_atom_site_refinement_flags
_atom_site_disorder_group
Ag1 Ag 0.01740(2) 0.07489(2) 0.34747(2) 0.05639(13) Uani 1 d . .
S1A S 0.16038(7) -0.22405(6) 0.38632(6) 0.0402(2) Uani 1 d . .
O1A O 0.1234(3) -0.0916(2) 0.4450(2) 0.0581(5) Uani 1 d . .
O2A O 0.3169(2) -0.2172(3) 0.3422(2) 0.0724(6) Uani 1 d . .
O3A O 0.1256(2) -0.3132(2) 0.4664(2) 0.0554(5) Uani 1 d . .
C1A C 0.0309(3) -0.2909(2) 0.2531(2) 0.0404(5) Uani 1 d . .
C2A C 0.0713(4) -0.2657(3) 0.1409(3) 0.0572(7) Uani 1 d . .
C3A C -0.0300(4) -0.3186(4) 0.0379(3) 0.0653(8) Uani 1 d . .
C4A C -0.1738(4) -0.3964(3) 0.0426(3) 0.0592(8) Uani 1 d . .
C41A C -0.2838(6) -0.4553(5) -0.0709(4) 0.0863(13) Uani 1 d . .
C5A C -0.2134(4) -0.4187(4) 0.1554(3) 0.0730(9) Uani 1 d . .
C6A C -0.1129(4) -0.3681(4) 0.2602(3) 0.0621(8) Uani 1 d . .
N1B N 0.2511(3) 0.2049(2) 0.3606(2) 0.0437(5) Uani 1 d . .
C2B C 0.2671(3) 0.3364(3) 0.3666(2) 0.0470(6) Uani 1 d . .
N21B N 0.1353(4) 0.3911(4) 0.3778(3) 0.0729(9) Uani 1 d . .
C3B C 0.4156(4) 0.4130(3) 0.3577(3) 0.0573(8) Uani 1 d . .
C4B C 0.5440(4) 0.3534(4) 0.3472(3) 0.0628(8) Uani 1 d . .
C5B C 0.5287(4) 0.2184(3) 0.3429(3) 0.0596(7) Uani 1 d . .
C6B C 0.3817(3) 0.1489(3) 0.3491(3) 0.0511(6) Uani 1 d . .
N1C N -0.1857(3) -0.0125(2) 0.2139(2) 0.0475(5) Uani 1 d . .
C2C C -0.3197(3) -0.0905(3) 0.2333(2) 0.0461(6) Uani 1 d . .
N21C N -0.3407(4) -0.1068(3) 0.3476(3) 0.0603(7) Uani 1 d . .
C3C C -0.4338(4) -0.1516(3) 0.1364(3) 0.0606(8) Uani 1 d . .
C4C C -0.4099(5) -0.1313(4) 0.0219(3) 0.0730(10) Uani 1 d . .
C5C C -0.2733(5) -0.0509(4) 0.0018(3) 0.0776(10) Uani 1 d . .
C6C C -0.1673(4) 0.0051(4) 0.0982(3) 0.0646(8) Uani 1 d . .
H2A H 0.1648(45) -0.2166(37) 0.1372(31) 0.064(10) Uiso 1 d . .
H3A H 0.0048(49) -0.2977(41) -0.0376(40) 0.088(12) Uiso 1 d . .
H41A H -0.2298(68) -0.4794(59) -0.1376(54) 0.130(20) Uiso 1 d . .
H42A H -0.3608(69) -0.3960(57) -0.0831(49) 0.135(18) Uiso 1 d . .
H43A H -0.3350(106) -0.5561(92) -0.0835(80) 0.215(36) Uiso 1 d . .
H5A H -0.3112(54) -0.4722(45) 0.1591(40) 0.102(14) Uiso 1 d . .
H6A H -0.1400(44) -0.3841(37) 0.3356(36) 0.078(11) Uiso 1 d . .
H21B H 0.0579(50) 0.3471(42) 0.4066(37) 0.082(13) Uiso 1 d . .
H22B H 0.1463(44) 0.4644(39) 0.3983(33) 0.063(11) Uiso 1 d . .
H3B H 0.4203(41) 0.5000(37) 0.3667(30) 0.063(9) Uiso 1 d . .
H4B H 0.6404(53) 0.3961(42) 0.3445(38) 0.089(13) Uiso 1 d . .
H5B H 0.6219(48) 0.1743(38) 0.3292(34) 0.082(11) Uiso 1 d . .
H6B H 0.3622(40) 0.0542(38) 0.3451(31) 0.066(10) Uiso 1 d . .
H21C H -0.4214(44) -0.1455(36) 0.3626(32) 0.061(10) Uiso 1 d . .
H22C H -0.2797(49) -0.0614(39) 0.4043(36) 0.075(11) Uiso 1 d . .
H3C H -0.5287(50) -0.2069(41) 0.1564(35) 0.085(12) Uiso 1 d . .
H4C H -0.4829(46) -0.1747(37) -0.0462(36) 0.080(11) Uiso 1 d . .
H5C H -0.2477(50) -0.0293(43) -0.0718(41) 0.091(13) Uiso 1 d . .
H6C H -0.0772(43) 0.0517(36) 0.0894(33) 0.066(10) Uiso 1 d . .

loop_
_atom_type_symbol
_atom_type_description
_atom_type_scat_dispersion_real
_atom_type_scat_dispersion_imag
_atom_type_scat_source
C C 0.0033 0.0016 'International Tables Vol C Tables 4.2.6.8 and 6.1.1.4'
H H 0.0000 0.0000 'International Tables Vol C Tables 4.2.6.8 and 6.1.1.4'
N N 0.0061 0.0033 'International Tables Vol C Tables 4.2.6.8 and 6.1.1.4'
O O 0.0106 0.0060 'International Tables Vol C Tables 4.2.6.8 and 6.1.1.4'
S S 0.1246 0.1234 'International Tables Vol C Tables 4.2.6.8 and 6.1.1.4'
Ag Ag -0.8971 1.1015 'International Tables Vol C Tables 4.2.6.8 and 6.1.1.4'

loop_
_geom_angle_atom_site_label_1
_geom_angle_atom_site_label_2
_geom_angle_atom_site_label_3
_geom_angle
_geom_angle_site_symmetry_1
_geom_angle_site_symmetry_3
_geom_angle_publ_flag
N1C Ag1 N1B 139.48(8) . . ?
N1C Ag1 O1A 115.38(8) . . ?
N1B Ag1 O1A 92.86(8) . . ?
N1C Ag1 O1A 99.95(8) . 2_556 ?
N1B Ag1 O1A 115.65(7) . 2_556 ?
O1A Ag1 O1A 75.32(7) . 2_556 ?
O2A S1A O3A 113.57(14) . . ?
O2A S1A O1A 112.84(15) . . ?
O3A S1A O1A 110.74(12) . . ?
O2A S1A C1A 106.28(13) . . ?
O3A S1A C1A 107.03(12) . . ?
O1A S1A C1A 105.80(12) . . ?
S1A O1A Ag1 129.87(12) . . ?
S1A O1A Ag1 114.90(11) . 2_556 ?
Ag1 O1A Ag1 104.68(7) . 2_556 ?
C6A C1A C2A 118.7(3) . . ?
C6A C1A S1A 120.5(2) . . ?
C2A C1A S1A 120.8(2) . . ?
C3A C2A C1A 120.3(3) . . ?
C4A C3A C2A 122.0(3) . . ?
C3A C4A C5A 117.0(3) . . ?
C3A C4A C41A 121.8(4) . . ?
C5A C4A C41A 121.2(4) . . ?
C4A C5A C6A 122.2(3) . . ?
C1A C6A C5A 119.8(3) . . ?
C2B N1B C6B 118.2(2) . . ?
C2B N1B Ag1 121.9(2) . . ?
C6B N1B Ag1 119.5(2) . . ?
N1B C2B N21B 117.5(3) . . ?
N1B C2B C3B 120.8(3) . . ?
N21B C2B C3B 121.6(3) . . ?
C4B C3B C2B 119.2(3) . . ?
C3B C4B C5B 120.3(3) . . ?
C6B C5B C4B 117.9(3) . . ?
N1B C6B C5B 123.6(3) . . ?
C2C N1C C6C 117.3(3) . . ?
C2C N1C Ag1 126.3(2) . . ?
C6C N1C Ag1 116.1(2) . . ?
N21C C2C N1C 118.0(3) . . ?
N21C C2C C3C 121.2(3) . . ?
N1C C2C C3C 120.8(3) . . ?
C4C C3C C2C 119.7(3) . . ?
C3C C4C C5C 119.6(3) . . ?
C6C C5C C4C 118.1(3) . . ?
C5C C6C N1C 124.3(4) . . ?

loop_
_geom_bond_atom_site_label_1
_geom_bond_atom_site_label_2
_geom_bond_distance
_geom_bond_site_symmetry_2
_geom_bond_publ_flag
Ag1 N1C 2.203(2) . ?
Ag1 N1B 2.210(2) . ?
Ag1 O1A 2.559(2) . ?
Ag1 O1A 2.596(2) 2_556 ?
S1A O2A 1.436(2) . ?
S1A O3A 1.443(2) . ?
S1A O1A 1.459(2) . ?
S1A C1A 1.768(3) . ?
O1A Ag1 2.596(2) 2_556 ?
C1A C6A 1.372(4) . ?
C1A C2A 1.376(4) . ?
C2A C3A 1.374(5) . ?
C3A C4A 1.370(5) . ?
C4A C5A 1.370(5) . ?
C4A C41A 1.506(5) . ?
C5A C6A 1.383(5) . ?
N1B C2B 1.339(3) . ?
N1B C6B 1.349(4) . ?
C2B N21B 1.351(4) . ?
C2B C3B 1.407(4) . ?
C3B C4B 1.353(5) . ?
C4B C5B 1.380(5) . ?
C5B C6B 1.360(4) . ?
N1C C2C 1.347(4) . ?
N1C C6C 1.354(4) . ?
C2C N21C 1.337(4) . ?
C2C C3C 1.401(4) . ?
C3C C4C 1.357(5) . ?
C4C C5C 1.379(6) . ?
C5C C6C 1.348(5) . ?
